data_2014357
loop_
_publ_author_name
'Bourne, Susan A.'
'De Villiers, Katherine'
'Egan, Timothy J.'

_publ_section_title
;
 Three 4-aminoquinolines of antimalarial interest
;
_journal_coeditor_code HJ1079
_journal_issue 2
_journal_name_full 'Acta Crystallographica Section C'
_journal_page_first o53
_journal_page_last o57
_journal_paper_doi 10.1107/S0108270105041235
_journal_volume 62
_journal_year 2006
_chemical_formula_iupac 'C15 H22 Cl N3 2+ , 2H2 O4 P - , H3 O4 P'
_chemical_formula_moiety 'C15 H22 Cl N3 2+ , 2H2 O4 P - , H3 O4 P'
_chemical_formula_sum 'C15 H29 Cl N3 O12 P3'
_chemical_formula_weight 571.77
_chemical_melting_point 467.0(10)
_chemical_name_systematic
;
7-chloro-4-[2-(diethylammonio)ethylamino]quinolinium bis(dihydrogenphosphate)
phosphoric acid
;
_space_group_IT_number 2
_symmetry_cell_setting triclinic
_symmetry_space_group_name_Hall '-P 1'
_symmetry_space_group_name_H-M 'P -1'
_atom_sites_solution_hydrogens geom
_atom_sites_solution_primary direct
_atom_sites_solution_secondary difmap
_audit_creation_method SHELXL97
_cell_angle_alpha 79.5520(10)
_cell_angle_beta 88.0190(10)
_cell_angle_gamma 72.3360(10)
_cell_formula_units_Z 4
_cell_length_a 11.0960(2)
_cell_length_b 14.6481(3)
_cell_length_c 15.1797(4)
_cell_measurement_reflns_used 9976
_cell_measurement_temperature 113(2)
_cell_measurement_theta_max 26.82
_cell_measurement_theta_min 1.48
_cell_volume 2311.38(9)
_computing_cell_refinement 'DENZO (Otwinowski & Minor, 1997)'
_computing_data_collection 'COLLECT (Nonius, 1997)'
_computing_data_reduction DENZO
_computing_molecular_graphics 'POV-RAY (Cason, 2003)'
_computing_publication_material 'SHELXL97 and PLATON (Spek, 2003)'
_computing_structure_refinement 'SHELXL97 (Sheldrick, 1997)'
_computing_structure_solution 'SHELXS97 (Sheldrick, 1997)'
_diffrn_ambient_temperature 113(2)
_diffrn_measured_fraction_theta_full 0.986
_diffrn_measured_fraction_theta_max 0.986
_diffrn_measurement_device_type 'Nonius KappaCCD area-detector'
_diffrn_measurement_method '\w and \f'
_diffrn_radiation_monochromator graphite
_diffrn_radiation_source 'fine-focus sealed tube'
_diffrn_radiation_type MoK\a
_diffrn_radiation_wavelength 0.71073
_diffrn_reflns_av_R_equivalents 0.1280
_diffrn_reflns_av_sigmaI/netI 0.1140
_diffrn_reflns_limit_h_max 13
_diffrn_reflns_limit_h_min -14
_diffrn_reflns_limit_k_max 18
_diffrn_reflns_limit_k_min -18
_diffrn_reflns_limit_l_max 19
_diffrn_reflns_limit_l_min -19
_diffrn_reflns_number 42956
_diffrn_reflns_theta_full 26.82
_diffrn_reflns_theta_max 26.82
_diffrn_reflns_theta_min 1.48
_exptl_absorpt_coefficient_mu 0.441
_exptl_absorpt_correction_T_max 0.9836
_exptl_absorpt_correction_T_min 0.8978
_exptl_absorpt_correction_type multi-scan
_exptl_absorpt_process_details '(SADABS; Sheldrick, 2000)'
_exptl_crystal_colour colourless
_exptl_crystal_density_diffrn 1.643
_exptl_crystal_density_method 'not measured'
_exptl_crystal_description plate
_exptl_crystal_F_000 1192
_exptl_crystal_size_max 0.25
_exptl_crystal_size_mid 0.15
_exptl_crystal_size_min 0.04
_refine_diff_density_max 0.538
_refine_diff_density_min -0.745
_refine_ls_extinction_method none
_refine_ls_goodness_of_fit_ref 0.999
_refine_ls_hydrogen_treatment mixed
_refine_ls_matrix_type full
_refine_ls_number_parameters 697
_refine_ls_number_reflns 9766
_refine_ls_number_restraints 14
_refine_ls_restrained_S_all 0.999
_refine_ls_R_factor_all 0.0960
_refine_ls_R_factor_gt 0.0542
_refine_ls_shift/su_max 0.001
_refine_ls_shift/su_mean 0.000
_refine_ls_structure_factor_coef Fsqd
_refine_ls_weighting_details 'calc w = 1/[\s^2^(Fo^2^)+(0.0549P)^2^] where P=(Fo^2^+2Fc^2^)/3'
_refine_ls_weighting_scheme calc
_refine_ls_wR_factor_gt 0.1207
_refine_ls_wR_factor_ref 0.1397
_reflns_number_gt 6450
_reflns_number_total 9766
_reflns_threshold_expression I>2\s(I)
_cod_data_source_file hj1079.cif
_cod_data_source_block III
_cod_depositor_comments
;
The following automatic conversions were performed:

'_chemical_melting_point' value '466-468' was changed to '467.0(10)'
- the average value was taken and precision was estimated.

Automatic conversion script
Id: cif_fix_values 1646 2011-03-28 12:23:43Z adriana 

The following automatic conversions were performed:

'_chemical_melting_point' value '466-468' was changed to '467.0(10)'
- the average value was taken and precision was estimated.

Automatic conversion script
Id: cif_fix_values 1715 2011-07-08 13:25:40Z adriana 
;
_cod_original_sg_symbol_H-M P-1
_cod_database_code 2014357
_cod_database_fobs_code 2014357

loop_
_symmetry_equiv_pos_as_xyz
'x, y, z'
'-x, -y, -z'

loop_
_atom_site_label
_atom_site_fract_x
_atom_site_fract_y
_atom_site_fract_z
_atom_site_U_iso_or_equiv
_atom_site_adp_type
_atom_site_calc_flag
_atom_site_refinement_flags
_atom_site_occupancy
_atom_site_disorder_assembly
_atom_site_disorder_group
_atom_site_type_symbol
Cl1A 1.03866(7) 0.65341(6) 0.23778(5) 0.0239(2) Uani d . 1 . . Cl
N1A 1.1493(2) 0.54579(19) 0.57057(18) 0.0201(6) Uani d . 1 . . N
H1A 1.235(3) 0.511(2) 0.554(2) 0.026(9) Uiso d . 1 . . H
C2A 1.1225(3) 0.5429(2) 0.6573(2) 0.0208(7) Uani d . 1 . . C
H2A 1.1867 0.5064 0.7007 0.025 Uiso calc R 1 . . H
C3A 1.0065(3) 0.5904(2) 0.6858(2) 0.0201(7) Uani d . 1 . . C
H3A 0.9925 0.5887 0.7481 0.024 Uiso calc R 1 . . H
C4A 0.9065(3) 0.6423(2) 0.6233(2) 0.0166(7) Uani d . 1 . . C
C5A 0.9349(3) 0.6455(2) 0.5296(2) 0.0172(7) Uani d . 1 . . C
C6A 0.8446(3) 0.6958(2) 0.4590(2) 0.0186(7) Uani d . 1 . . C
H6A 0.7605 0.7290 0.4732 0.022 Uiso calc R 1 . . H
C7A 0.8771(3) 0.6970(2) 0.3721(2) 0.0216(7) Uani d . 1 . . C
H7A 0.8156 0.7309 0.3260 0.026 Uiso calc R 1 . . H
C8A 1.0003(3) 0.6487(2) 0.3496(2) 0.0195(7) Uani d . 1 . . C
C9A 1.0918(3) 0.5993(2) 0.4147(2) 0.0201(7) Uani d . 1 . . C
H9A 1.1756 0.5674 0.3989 0.024 Uiso calc R 1 . . H
C10A 1.0584(3) 0.5972(2) 0.5051(2) 0.0171(7) Uani d . 1 . . C
N11A 0.7903(2) 0.68560(19) 0.65015(17) 0.0179(6) Uani d . 1 . . N
H11A 0.717(4) 0.224(3) 0.616(3) 0.052(12) Uiso d . 1 . . H
C12A 0.7586(3) 0.6956(2) 0.7431(2) 0.0182(7) Uani d . 1 . . C
H12A 0.6812 0.7516 0.7426 0.022 Uiso calc R 1 . . H
H12B 0.8279 0.7118 0.7700 0.022 Uiso calc R 1 . . H
C13A 0.7368(3) 0.6076(2) 0.8039(2) 0.0183(7) Uani d . 1 . . C
H13A 0.7897 0.5479 0.7834 0.022 Uiso calc R 1 . . H
H13B 0.7655 0.6054 0.8655 0.022 Uiso calc R 1 . . H
N14A 0.6013(2) 0.6068(2) 0.80656(17) 0.0174(6) Uani d . 1 . . N
H14A 0.557(3) 0.661(2) 0.822(2) 0.017(9) Uiso d . 1 . . H
C15A 0.5531(3) 0.6001(2) 0.7172(2) 0.0203(7) Uani d . 1 . . C
H15A 0.6041 0.5382 0.6995 0.024 Uiso calc R 1 . . H
H15B 0.5644 0.6543 0.6715 0.024 Uiso calc R 1 . . H
C16A 0.4156(3) 0.6045(2) 0.7183(2) 0.0278(8) Uani d . 1 . . C
H16A 0.4063 0.5441 0.7535 0.042 Uiso calc R 1 . . H
H16B 0.3848 0.6124 0.6568 0.042 Uiso calc R 1 . . H
H16C 0.3663 0.6599 0.7452 0.042 Uiso calc R 1 . . H
C17A 0.5809(3) 0.5299(2) 0.8822(2) 0.0229(7) Uani d . 1 . . C
H17A 0.6203 0.5352 0.9379 0.028 Uiso calc R 1 . . H
H17B 0.4889 0.5435 0.8920 0.028 Uiso calc R 1 . . H
C18A 0.6348(3) 0.4266(2) 0.8652(2) 0.0260(8) Uani d . 1 . . C
H18A 0.5948 0.4200 0.8111 0.039 Uiso calc R 1 . . H
H18B 0.6181 0.3811 0.9166 0.039 Uiso calc R 1 . . H
H18C 0.7263 0.4117 0.8571 0.039 Uiso calc R 1 . . H
Cl1B 1.03743(8) 0.13997(6) 0.26036(5) 0.0260(2) Uani d . 1 . . Cl
N1B 1.1423(2) 0.05115(19) 0.59475(17) 0.0185(6) Uani d . 1 . . N
H1B 1.223(3) 0.023(2) 0.580(2) 0.025(9) Uiso d . 1 . . H
C2B 1.1139(3) 0.0530(2) 0.6806(2) 0.0189(7) Uani d . 1 . . C
H2B 1.1781 0.0202 0.7251 0.023 Uiso calc R 1 . . H
C3B 0.9960(3) 0.1003(2) 0.7070(2) 0.0191(7) Uani d . 1 . . C
H3B 0.9802 0.1018 0.7687 0.023 Uiso calc R 1 . . H
C4B 0.8974(3) 0.1469(2) 0.6426(2) 0.0165(7) Uani d . 1 . . C
C5B 0.9287(3) 0.1463(2) 0.5495(2) 0.0173(7) Uani d . 1 . . C
C6B 0.8393(3) 0.1916(2) 0.4777(2) 0.0214(7) Uani d . 1 . . C
H6B 0.7544 0.2242 0.4907 0.026 Uiso calc R 1 . . H
C7B 0.8727(3) 0.1893(2) 0.3911(2) 0.0214(7) Uani d . 1 . . C
H7B 0.8117 0.2201 0.3441 0.026 Uiso calc R 1 . . H
C8B 0.9981(3) 0.1409(2) 0.3715(2) 0.0199(7) Uani d . 1 . . C
C9B 1.0885(3) 0.0953(2) 0.4381(2) 0.0196(7) Uani d . 1 . . C
H9B 1.1729 0.0630 0.4238 0.024 Uiso calc R 1 . . H
C10B 1.0532(3) 0.0977(2) 0.5278(2) 0.0167(7) Uani d . 1 . . C
N11B 0.7792(2) 0.18997(18) 0.66548(17) 0.0176(6) Uani d . 1 . . N
H11B 0.728(4) 0.715(3) 0.609(3) 0.049(12) Uiso d . 1 . . H
C12B 0.7424(3) 0.1960(2) 0.7584(2) 0.0190(7) Uani d . 1 . . C
H12C 0.6617 0.2490 0.7580 0.023 Uiso calc R 1 . . H
H12D 0.8073 0.2142 0.7883 0.023 Uiso calc R 1 . . H
C13B 0.7260(3) 0.1029(2) 0.8138(2) 0.0183(7) Uani d . 1 . . C
H13C 0.7844 0.0464 0.7916 0.022 Uiso calc R 1 . . H
H13D 0.7509 0.0987 0.8768 0.022 Uiso calc R 1 . . H
N14B 0.5940(2) 0.09551(19) 0.81179(17) 0.0171(6) Uani d . 1 . . N
H14B 0.546(3) 0.155(2) 0.828(2) 0.019(9) Uiso d . 1 . . H
C15B 0.5517(3) 0.0942(2) 0.7189(2) 0.0192(7) Uani d . 1 . . C
H17C 0.6099 0.0375 0.6967 0.023 Uiso calc R 1 . . H
H17D 0.5566 0.1539 0.6782 0.023 Uiso calc R 1 . . H
C16B 0.4181(3) 0.0885(2) 0.7166(2) 0.0243(8) Uani d . 1 . . C
H18D 0.4177 0.0220 0.7417 0.036 Uiso calc R 1 . . H
H18E 0.3861 0.1058 0.6545 0.036 Uiso calc R 1 . . H
H18F 0.3639 0.1339 0.7522 0.036 Uiso calc R 1 . . H
C17B 0.5781(3) 0.0122(2) 0.8809(2) 0.0221(7) Uani d . 1 . . C
H15C 0.4868 0.0190 0.8867 0.026 Uiso calc R 1 . . H
H15D 0.6103 0.0164 0.9395 0.026 Uiso calc R 1 . . H
C18B 0.6462(3) -0.0869(2) 0.8584(2) 0.0258(8) Uani d . 1 . . C
H16D 0.6128 -0.0925 0.8014 0.039 Uiso calc R 1 . . H
H16E 0.6329 -0.1377 0.9060 0.039 Uiso calc R 1 . . H
H16F 0.7369 -0.0946 0.8534 0.039 Uiso calc R 1 . . H
P1C 0.04913(7) 0.11808(6) 0.97748(5) 0.0168(2) Uani d . 1 . . P
O2C 0.11285(19) 0.04409(15) 0.92098(14) 0.0192(5) Uani d . 1 . . O
O3C 0.11599(19) 0.19243(15) 0.98368(14) 0.0202(5) Uani d . 1 . . O
O4C -0.08912(19) 0.16847(15) 0.93799(14) 0.0204(5) Uani d D 1 . . O
H4C -0.154(3) 0.197(3) 0.981(3) 0.059(13) Uiso d D 1 . . H
O5C 0.0351(2) 0.07007(15) 1.07751(14) 0.0202(5) Uani d D 1 . . O
H5C -0.024(4) 0.031(3) 1.085(3) 0.074(15) Uiso d D 1 . . H
P1D 0.47262(7) 0.37797(6) 0.58040(5) 0.0171(2) Uani d . 1 . . P
O2D 0.5658(2) 0.42734(16) 0.61219(14) 0.0237(5) Uani d D 1 . . O
H2D 0.574(5) 0.482(3) 0.562(3) 0.11(2) Uiso d D 1 . . H
O3D 0.54951(19) 0.28257(15) 0.55642(15) 0.0234(5) Uani d . 1 . . O
O4D 0.3870(2) 0.36299(18) 0.66206(16) 0.0284(6) Uani d D 1 . . O
H4D 0.416(6) 0.339(5) 0.720(3) 0.16(3) Uiso d D 1 . . H
O5D 0.38181(19) 0.44600(15) 0.50729(14) 0.0195(5) Uani d . 1 . . O
P1E 0.08354(8) 0.59654(6) 0.93870(5) 0.0182(2) Uani d . 1 . . P
O2E 0.2019(2) 0.62296(17) 0.90365(15) 0.0284(6) Uani d D 1 . . O
H2E 0.226(4) 0.679(3) 0.918(3) 0.097(18) Uiso d D 1 . . H
O3E 0.0982(2) 0.57117(15) 1.04258(14) 0.0215(5) Uani d D 1 . . O
H3E 0.032(3) 0.549(3) 1.065(3) 0.061(14) Uiso d D 1 . . H
O4E 0.07182(19) 0.51287(15) 0.89873(14) 0.0194(5) Uani d . 1 . . O
O5E -0.0384(2) 0.68249(16) 0.91437(15) 0.0237(5) Uani d D 1 . . O
H5E -0.071(4) 0.727(3) 0.948(3) 0.050(13) Uiso d D 1 . . H
P1F 0.33922(7) 0.81462(6) 0.89529(5) 0.0164(2) Uani d . 1 . . P
O2F 0.47519(18) 0.75201(14) 0.90124(13) 0.0183(5) Uani d . 1 . . O
O3F 0.24895(19) 0.76555(15) 0.94554(14) 0.0218(5) Uani d . 1 . . O
O4F 0.2932(2) 0.84771(16) 0.79549(14) 0.0234(5) Uani d D 1 . . O
H4F 0.364(3) 0.847(3) 0.749(2) 0.039(10) Uiso d D 1 . . H
O5F 0.3323(2) 0.90787(16) 0.93465(15) 0.0227(5) Uani d D 1 . . O
H5F 0.259(3) 0.955(3) 0.931(3) 0.067(15) Uiso d D 1 . . H
P1G 0.48709(7) 0.88015(6) 0.59041(5) 0.0174(2) Uani d . 1 . . P
O2G 0.59085(19) 0.92980(16) 0.60234(14) 0.0202(5) Uani d D 1 . . O
H2G 0.605(4) 0.968(3) 0.549(3) 0.079(16) Uiso d D 1 . . H
O3G 0.55876(19) 0.80070(16) 0.53399(15) 0.0206(5) Uani d D 1 . . O
H3G 0.516(3) 0.772(3) 0.504(3) 0.063(14) Uiso d D 1 . . H
O4G 0.4602(2) 0.83212(16) 0.68111(14) 0.0274(6) Uani d . 1 . . O
O5G 0.37415(18) 0.95214(15) 0.53753(14) 0.0202(5) Uani d . 1 . . O
P1H 0.34869(7) 0.29833(6) 0.88708(5) 0.0175(2) Uani d . 1 . . P
O2H 0.2345(2) 0.37879(17) 0.83702(14) 0.0254(5) Uani d D 1 . . O
H2H 0.177(4) 0.432(3) 0.862(3) 0.067(14) Uiso d D 1 . . H
O3H 0.3185(2) 0.20034(16) 0.90912(16) 0.0281(6) Uani d D 1 . . O
H3H 0.237(3) 0.194(3) 0.941(3) 0.068(14) Uiso d D 1 . . H
O4H 0.46035(18) 0.28290(15) 0.82823(14) 0.0190(5) Uani d . 1 . . O
O5H 0.3664(2) 0.33338(16) 0.97447(15) 0.0248(5) Uani d D 1 . . O
H5H 0.428(5) 0.300(4) 1.019(3) 0.13(2) Uiso d D 1 . . H

loop_
_atom_site_aniso_label
_atom_site_aniso_U_11
_atom_site_aniso_U_22
_atom_site_aniso_U_33
_atom_site_aniso_U_12
_atom_site_aniso_U_13
_atom_site_aniso_U_23
Cl1A 0.0266(4) 0.0299(5) 0.0146(4) -0.0084(4) -0.0017(3) -0.0018(3)
N1A 0.0165(14) 0.0196(15) 0.0187(15) 0.0001(12) -0.0058(12) 0.0019(12)
C2A 0.0201(17) 0.0228(18) 0.0164(17) -0.0052(14) -0.0067(14) 0.0035(14)
C3A 0.0220(17) 0.0221(18) 0.0147(16) -0.0067(14) -0.0071(14) 0.0022(13)
C4A 0.0190(16) 0.0148(16) 0.0153(16) -0.0064(13) -0.0049(14) 0.0024(13)
C5A 0.0189(16) 0.0136(16) 0.0172(16) -0.0039(13) -0.0047(14) 0.0017(13)
C6A 0.0162(16) 0.0203(17) 0.0167(17) -0.0031(13) -0.0017(14) -0.0010(13)
C7A 0.0199(17) 0.0237(18) 0.0176(18) -0.0041(14) -0.0100(14) 0.0032(14)
C8A 0.0249(17) 0.0186(17) 0.0146(16) -0.0068(14) -0.0029(14) -0.0006(13)
C9A 0.0173(16) 0.0177(17) 0.0236(18) -0.0031(13) -0.0027(15) -0.0022(14)
C10A 0.0177(16) 0.0144(16) 0.0172(17) -0.0040(13) -0.0056(14) 0.0017(13)
N11A 0.0178(14) 0.0210(15) 0.0126(14) -0.0043(12) -0.0038(12) 0.0010(11)
C12A 0.0194(16) 0.0181(17) 0.0160(16) -0.0033(13) -0.0045(14) -0.0035(13)
C13A 0.0161(16) 0.0217(17) 0.0160(16) -0.0043(13) -0.0046(13) -0.0017(13)
N14A 0.0195(14) 0.0184(15) 0.0123(14) -0.0032(12) -0.0054(12) -0.0014(11)
C15A 0.0245(17) 0.0204(17) 0.0135(16) -0.0048(14) -0.0083(14) 0.0012(13)
C16A 0.0247(18) 0.0253(19) 0.032(2) -0.0047(15) -0.0119(16) -0.0043(16)
C17A 0.0243(17) 0.0227(18) 0.0219(18) -0.0105(15) -0.0013(15) 0.0017(14)
C18A 0.0302(18) 0.0221(18) 0.0256(19) -0.0088(15) -0.0066(16) -0.0010(15)
Cl1B 0.0310(5) 0.0310(5) 0.0154(4) -0.0093(4) 0.0003(4) -0.0032(3)
N1B 0.0144(14) 0.0190(15) 0.0188(15) -0.0012(12) -0.0049(12) -0.0010(11)
C2B 0.0190(16) 0.0190(17) 0.0167(17) -0.0053(14) -0.0083(14) 0.0028(13)
C3B 0.0206(17) 0.0210(17) 0.0145(16) -0.0066(14) -0.0046(14) 0.0017(13)
C4B 0.0182(16) 0.0141(16) 0.0156(16) -0.0055(13) -0.0039(14) 0.0031(13)
C5B 0.0207(16) 0.0154(16) 0.0147(16) -0.0051(13) -0.0047(14) 0.0009(13)
C6B 0.0150(16) 0.0244(18) 0.0212(18) -0.0022(14) -0.0063(14) -0.0006(14)
C7B 0.0228(17) 0.0214(18) 0.0157(17) -0.0016(14) -0.0070(14) 0.0004(14)
C8B 0.0257(17) 0.0205(17) 0.0137(16) -0.0082(14) -0.0004(14) -0.0015(13)
C9B 0.0160(16) 0.0198(17) 0.0217(18) -0.0044(13) -0.0011(14) -0.0016(14)
C10B 0.0178(16) 0.0152(16) 0.0149(16) -0.0040(13) -0.0085(14) 0.0026(13)
N11B 0.0177(14) 0.0215(15) 0.0107(13) -0.0031(12) -0.0040(12) 0.0003(11)
C12B 0.0203(16) 0.0201(17) 0.0156(16) -0.0038(14) -0.0034(14) -0.0037(13)
C13B 0.0157(15) 0.0237(18) 0.0140(16) -0.0052(13) -0.0079(13) 0.0003(13)
N14B 0.0168(13) 0.0180(15) 0.0148(14) -0.0031(12) -0.0058(11) -0.0012(11)
C15B 0.0216(17) 0.0225(17) 0.0126(16) -0.0054(14) -0.0070(14) -0.0015(13)
C16B 0.0206(17) 0.0266(19) 0.0244(19) -0.0048(15) -0.0085(15) -0.0036(15)
C17B 0.0262(17) 0.0260(19) 0.0150(17) -0.0117(15) -0.0026(14) 0.0009(14)
C18B 0.0286(18) 0.0224(18) 0.0246(19) -0.0088(15) -0.0103(16) 0.0042(15)
P1C 0.0180(4) 0.0173(4) 0.0136(4) -0.0044(3) -0.0046(3) 0.0000(3)
O2C 0.0213(11) 0.0179(12) 0.0166(11) -0.0040(9) -0.0030(10) -0.0014(9)
O3C 0.0203(11) 0.0209(12) 0.0197(12) -0.0067(10) -0.0020(10) -0.0030(10)
O4C 0.0165(11) 0.0237(12) 0.0164(12) 0.0004(10) -0.0068(10) -0.0017(10)
O5C 0.0247(12) 0.0189(12) 0.0140(11) -0.0042(10) -0.0072(10) 0.0017(9)
P1D 0.0170(4) 0.0179(4) 0.0136(4) -0.0024(3) -0.0045(3) 0.0002(3)
O2D 0.0299(13) 0.0239(13) 0.0179(12) -0.0107(10) -0.0119(10) 0.0017(10)
O3D 0.0219(11) 0.0222(12) 0.0240(12) -0.0017(10) -0.0082(10) -0.0057(10)
O4D 0.0213(12) 0.0409(15) 0.0171(13) -0.0049(11) -0.0008(11) 0.0021(11)
O5D 0.0178(11) 0.0201(12) 0.0150(11) -0.0003(9) -0.0065(9) 0.0031(9)
P1E 0.0218(4) 0.0168(4) 0.0150(4) -0.0052(3) -0.0038(4) -0.0005(3)
O2E 0.0332(13) 0.0276(14) 0.0290(14) -0.0138(11) 0.0076(11) -0.0096(11)
O3E 0.0260(13) 0.0217(12) 0.0157(12) -0.0068(10) -0.0082(10) 0.0000(9)
O4E 0.0220(11) 0.0176(12) 0.0174(12) -0.0031(9) -0.0042(9) -0.0039(9)
O5E 0.0300(13) 0.0179(12) 0.0178(12) 0.0017(10) -0.0091(11) -0.0025(10)
P1F 0.0174(4) 0.0163(4) 0.0139(4) -0.0029(3) -0.0041(3) -0.0012(3)
O2F 0.0174(11) 0.0200(12) 0.0144(11) -0.0004(9) -0.0051(9) -0.0034(9)
O3F 0.0238(12) 0.0222(12) 0.0191(12) -0.0071(10) 0.0003(10) -0.0026(10)
O4F 0.0223(12) 0.0305(13) 0.0127(12) -0.0030(10) -0.0056(10) 0.0006(10)
O5F 0.0196(12) 0.0197(12) 0.0271(13) -0.0021(10) -0.0046(11) -0.0059(10)
P1G 0.0175(4) 0.0180(4) 0.0137(4) -0.0017(3) -0.0040(3) -0.0005(3)
O2G 0.0209(11) 0.0226(12) 0.0160(12) -0.0050(10) -0.0072(10) -0.0015(10)
O3G 0.0169(11) 0.0226(12) 0.0207(12) -0.0014(10) -0.0063(10) -0.0064(10)
O4G 0.0320(13) 0.0277(13) 0.0171(12) -0.0050(11) 0.0002(11) 0.0031(10)
O5G 0.0167(11) 0.0191(12) 0.0201(12) -0.0003(9) -0.0064(10) 0.0006(9)
P1H 0.0177(4) 0.0191(4) 0.0138(4) -0.0029(3) -0.0048(4) -0.0017(3)
O2H 0.0216(12) 0.0288(13) 0.0166(12) 0.0076(10) -0.0082(10) -0.0050(10)
O3H 0.0287(13) 0.0257(13) 0.0311(14) -0.0097(11) 0.0053(11) -0.0064(11)
O4H 0.0204(11) 0.0198(12) 0.0159(11) -0.0052(9) -0.0025(9) -0.0021(9)
O5H 0.0274(13) 0.0264(13) 0.0155(12) 0.0022(10) -0.0094(11) -0.0066(10)

loop_
_atom_type_symbol
_atom_type_description
_atom_type_scat_dispersion_real
_atom_type_scat_dispersion_imag
_atom_type_scat_source
C C 0.0033 0.0016 'International Tables Vol C Tables 4.2.6.8 and 6.1.1.4'
H H 0.0000 0.0000 'International Tables Vol C Tables 4.2.6.8 and 6.1.1.4'
N N 0.0061 0.0033 'International Tables Vol C Tables 4.2.6.8 and 6.1.1.4'
O O 0.0106 0.0060 'International Tables Vol C Tables 4.2.6.8 and 6.1.1.4'
P P 0.1023 0.0942 'International Tables Vol C Tables 4.2.6.8 and 6.1.1.4'
Cl Cl 0.1484 0.1585 'International Tables Vol C Tables 4.2.6.8 and 6.1.1.4'

loop_
_geom_angle_atom_site_label_1
_geom_angle_atom_site_label_2
_geom_angle_atom_site_label_3
_geom_angle
C2A N1A C10A 120.8(3)
C2A N1A H1A 118.8(19)
C10A N1A H1A 120.4(19)
N1A C2A C3A 122.5(3)
N1A C2A H2A 118.8
C3A C2A H2A 118.8
C2A C3A C4A 120.5(3)
C2A C3A H3A 119.7
C4A C3A H3A 119.7
N11A C4A C3A 121.5(3)
N11A C4A C5A 121.4(3)
C3A C4A C5A 117.1(3)
C10A C5A C6A 117.3(3)
C10A C5A C4A 119.1(3)
C6A C5A C4A 123.6(3)
C7A C6A C5A 120.9(3)
C7A C6A H6A 119.5
C5A C6A H6A 119.5
C6A C7A C8A 120.6(3)
C6A C7A H7A 119.7
C8A C7A H7A 119.7
C9A C8A C7A 121.2(3)
C9A C8A Cl1A 119.6(2)
C7A C8A Cl1A 119.1(2)
C8A C9A C10A 118.5(3)
C8A C9A H9A 120.7
C10A C9A H9A 120.7
N1A C10A C9A 118.7(3)
N1A C10A C5A 119.9(3)
C9A C10A C5A 121.4(3)
C4A N11A C12A 124.1(3)
C4A N11A H11B 119(3)
C12A N11A H11B 116(3)
N11A C12A C13A 116.5(3)
N11A C12A H12A 108.2
C13A C12A H12A 108.2
N11A C12A H12B 108.2
C13A C12A H12B 108.2
H12A C12A H12B 107.3
N14A C13A C12A 114.4(2)
N14A C13A H13A 108.7
C12A C13A H13A 108.7
N14A C13A H13B 108.7
C12A C13A H13B 108.7
H13A C13A H13B 107.6
C13A N14A C15A 112.5(2)
C13A N14A C17A 111.7(2)
C15A N14A C17A 112.9(2)
C13A N14A H14A 107(2)
C15A N14A H14A 109(2)
C17A N14A H14A 103(2)
N14A C15A C16A 112.7(3)
N14A C15A H15A 109.0
C16A C15A H15A 109.0
N14A C15A H15B 109.0
C16A C15A H15B 109.0
H15A C15A H15B 107.8
C15A C16A H16A 109.5
C15A C16A H16B 109.5
H16A C16A H16B 109.5
C15A C16A H16C 109.5
H16A C16A H16C 109.5
H16B C16A H16C 109.5
C18A C17A N14A 114.0(3)
C18A C17A H17A 108.8
N14A C17A H17A 108.8
C18A C17A H17B 108.8
N14A C17A H17B 108.8
H17A C17A H17B 107.6
C17A C18A H18A 109.5
C17A C18A H18B 109.5
H18A C18A H18B 109.5
C17A C18A H18C 109.5
H18A C18A H18C 109.5
H18B C18A H18C 109.5
C2B N1B C10B 121.1(3)
C2B N1B H1B 119(2)
C10B N1B H1B 119(2)
N1B C2B C3B 122.4(3)
N1B C2B H2B 118.8
C3B C2B H2B 118.8
C2B C3B C4B 120.1(3)
C2B C3B H3B 120.0
C4B C3B H3B 120.0
N11B C4B C3B 122.2(3)
N11B C4B C5B 120.4(3)
C3B C4B C5B 117.4(3)
C10B C5B C6B 117.7(3)
C10B C5B C4B 119.0(3)
C6B C5B C4B 123.3(3)
C7B C6B C5B 121.4(3)
C7B C6B H6B 119.3
C5B C6B H6B 119.3
C6B C7B C8B 119.6(3)
C6B C7B H7B 120.2
C8B C7B H7B 120.2
C9B C8B C7B 121.6(3)
C9B C8B Cl1B 120.1(2)
C7B C8B Cl1B 118.3(2)
C8B C9B C10B 118.6(3)
C8B C9B H9B 120.7
C10B C9B H9B 120.7
N1B C10B C5B 119.9(3)
N1B C10B C9B 119.0(3)
C5B C10B C9B 121.1(3)
C4B N11B C12B 123.0(3)
C4B N11B H11A 117(2)
C12B N11B H11A 120(2)
N11B C12B C13B 115.1(3)
N11B C12B H12C 108.5
C13B C12B H12C 108.5
N11B C12B H12D 108.5
C13B C12B H12D 108.5
H12C C12B H12D 107.5
N14B C13B C12B 114.5(2)
N14B C13B H13C 108.6
C12B C13B H13C 108.6
N14B C13B H13D 108.6
C12B C13B H13D 108.6
H13C C13B H13D 107.6
C13B N14B C15B 112.2(2)
C13B N14B C17B 111.7(2)
C15B N14B C17B 113.3(2)
C13B N14B H14B 101.6(18)
C15B N14B H14B 107.7(18)
C17B N14B H14B 109.6(19)
N14B C15B C16B 112.2(3)
N14B C15B H17C 109.2
C16B C15B H17C 109.2
N14B C15B H17D 109.2
C16B C15B H17D 109.2
H17C C15B H17D 107.9
C15B C16B H18D 109.5
C15B C16B H18E 109.5
H18D C16B H18E 109.5
C15B C16B H18F 109.5
H18D C16B H18F 109.5
H18E C16B H18F 109.5
N14B C17B C18B 113.4(3)
N14B C17B H15C 108.9
C18B C17B H15C 108.9
N14B C17B H15D 108.9
C18B C17B H15D 108.9
H15C C17B H15D 107.7
C17B C18B H16D 109.5
C17B C18B H16E 109.5
H16D C18B H16E 109.5
C17B C18B H16F 109.5
H16D C18B H16F 109.5
H16E C18B H16F 109.5
O2C P1C O3C 115.00(12)
O2C P1C O4C 106.63(12)
O3C P1C O4C 111.18(12)
O2C P1C O5C 112.34(12)
O3C P1C O5C 105.16(12)
O4C P1C O5C 106.27(12)
P1C O3C H3H 125.1(17)
P1C O4C H4C 116(2)
P1C O5C H5C 114(3)
O3D P1D O5D 115.12(12)
O3D P1D O4D 111.56(13)
O5D P1D O4D 104.57(12)
O3D P1D O2D 107.98(12)
O5D P1D O2D 111.77(12)
O4D P1D O2D 105.43(13)
P1D O2D H2D 109(3)
P1D O4D H4D 125(4)
O4E P1E O2E 109.70(13)
O4E P1E O5E 107.96(12)
O2E P1E O5E 112.11(13)
O4E P1E O3E 112.34(12)
O2E P1E O3E 106.65(13)
O5E P1E O3E 108.12(13)
P1E O2E H2E 124(3)
P1E O3E H3E 108(3)
P1E O5E H5E 124(3)
O2F P1F O3F 114.26(12)
O2F P1F O4F 110.17(12)
O3F P1F O4F 107.91(12)
O2F P1F O5F 107.62(12)
O3F P1F O5F 108.67(13)
O4F P1F O5F 108.03(12)
P1F O4F H4F 115.5(19)
P1F O5F H5F 118(3)
O4G P1G O5G 115.93(13)
O4G P1G O2G 107.56(13)
O5G P1G O2G 110.76(12)
O4G P1G O3G 109.84(13)
O5G P1G O3G 110.13(12)
O2G P1G O3G 101.64(12)
P1G O2G H2G 112(3)
P1G O3G H3G 121(3)
P1G O4G H4F 139.6(14)
O4H P1H O5H 114.84(12)
O4H P1H O3H 106.73(13)
O5H P1H O3H 110.16(13)
O4H P1H O2H 109.77(12)
O5H P1H O2H 105.22(12)
O3H P1H O2H 110.14(13)
P1H O2H H2H 126(2)
P1H O3H H3H 122(2)
P1H O5H H5H 126(4)

loop_
_geom_bond_atom_site_label_1
_geom_bond_atom_site_label_2
_geom_bond_site_symmetry_2
_geom_bond_distance
_geom_bond_publ_flag
Cl1A C8A . 1.730(3) ?
N1A C2A . 1.336(4) ?
N1A C10A . 1.382(4) ?
N1A H1A . 0.98(3) ?
C2A C3A . 1.362(4) ?
C2A H2A . 0.9500 ?
C3A C4A . 1.417(4) ?
C3A H3A . 0.9500 ?
C4A N11A . 1.338(4) ?
C4A C5A . 1.442(4) ?
C5A C10A . 1.411(4) ?
C5A C6A . 1.427(4) ?
C6A C7A . 1.354(4) ?
C6A H6A . 0.9500 ?
C7A C8A . 1.398(4) ?
C7A H7A . 0.9500 ?
C8A C9A . 1.376(4) ?
C9A C10A . 1.406(4) ?
C9A H9A . 0.9500 ?
N11A C12A . 1.465(4) ?
N11A H11B . 0.90(4) ?
C12A C13A . 1.521(4) ?
C12A H12A . 0.9900 ?
C12A H12B . 0.9900 ?
C13A N14A . 1.505(4) ?
C13A H13A . 0.9900 ?
C13A H13B . 0.9900 ?
N14A C15A . 1.506(4) ?
N14A C17A . 1.519(4) ?
N14A H14A . 0.87(3) ?
C15A C16A . 1.507(4) ?
C15A H15A . 0.9900 ?
C15A H15B . 0.9900 ?
C16A H16A . 0.9800 ?
C16A H16B . 0.9800 ?
C16A H16C . 0.9800 ?
C17A C18A . 1.516(4) ?
C17A H17A . 0.9900 ?
C17A H17B . 0.9900 ?
C18A H18A . 0.9800 ?
C18A H18B . 0.9800 ?
C18A H18C . 0.9800 ?
Cl1B C8B . 1.729(3) ?
N1B C2B . 1.333(4) ?
N1B C10B . 1.373(4) ?
N1B H1B . 0.90(3) ?
C2B C3B . 1.367(4) ?
C2B H2B . 0.9500 ?
C3B C4B . 1.413(4) ?
C3B H3B . 0.9500 ?
C4B N11B . 1.336(4) ?
C4B C5B . 1.444(4) ?
C5B C10B . 1.407(4) ?
C5B C6B . 1.423(4) ?
C6B C7B . 1.357(4) ?
C6B H6B . 0.9500 ?
C7B C8B . 1.406(4) ?
C7B H7B . 0.9500 ?
C8B C9B . 1.376(4) ?
C9B C10B . 1.407(4) ?
C9B H9B . 0.9500 ?
N11B C12B . 1.465(4) ?
N11B H11A . 0.99(4) ?
C12B C13B . 1.525(4) ?
C12B H12C . 0.9900 ?
C12B H12D . 0.9900 ?
C13B N14B . 1.503(4) ?
C13B H13C . 0.9900 ?
C13B H13D . 0.9900 ?
N14B C15B . 1.507(4) ?
N14B C17B . 1.507(4) ?
N14B H14B . 0.95(3) ?
C15B C16B . 1.512(4) ?
C15B H17C . 0.9900 ?
C15B H17D . 0.9900 ?
C16B H18D . 0.9800 ?
C16B H18E . 0.9800 ?
C16B H18F . 0.9800 ?
C17B C18B . 1.513(4) ?
C17B H15C . 0.9900 ?
C17B H15D . 0.9900 ?
C18B H16D . 0.9800 ?
C18B H16E . 0.9800 ?
C18B H16F . 0.9800 ?
P1C O2C . 1.497(2) ?
P1C O3C . 1.509(2) ?
P1C O4C . 1.573(2) ?
P1C O5C . 1.577(2) ?
O3C H3H . 1.47(3) ?
O4C H4C . 1.01(3) ?
O5C H5C . 0.99(3) ?
P1D O3D . 1.501(2) ?
P1D O5D . 1.519(2) ?
P1D O4D . 1.560(2) ?
P1D O2D . 1.562(2) ?
O2D H2D . 1.02(4) ?
O4D H4D . 0.92(4) ?
P1E O4E . 1.503(2) ?
P1E O2E . 1.531(2) ?
P1E O5E . 1.544(2) ?
P1E O3E . 1.556(2) ?
O2E H2E . 1.00(4) ?
O3E H3E . 0.92(3) ?
O5E H5E . 0.88(3) ?
P1F O2F . 1.505(2) ?
P1F O3F . 1.512(2) ?
P1F O4F . 1.558(2) ?
P1F O5F . 1.568(2) ?
O4F H4F . 1.04(3) ?
O5F H5F . 0.88(3) ?
P1G O4G . 1.492(2) ?
P1G O5G . 1.513(2) ?
P1G O2G . 1.568(2) ?
P1G O3G . 1.573(2) ?
O2G H2G . 0.94(3) ?
O3G H3G . 0.90(3) ?
O4G H4F . 1.45(3) ?
P1H O4H . 1.487(2) ?
P1H O5H . 1.545(2) ?
P1H O3H . 1.547(2) ?
P1H O2H . 1.551(2) ?
O2H H2H . 0.97(3) ?
O3H H3H . 1.04(3) ?
O5H H5H . 0.93(4) ?

loop_
_geom_hbond_atom_site_label_D
_geom_hbond_atom_site_label_H
_geom_hbond_atom_site_label_A
_geom_hbond_site_symmetry_A
_geom_hbond_distance_DH
_geom_hbond_distance_HA
_geom_hbond_distance_DA
_geom_hbond_angle_DHA
_geom_hbond_publ_flag
N1A H1A O5D 1_655 0.98(3) 1.81(3) 2.787(3) 171(3) y
N11A H11B O3G . 0.90(4) 2.14(4) 3.026(3) 167(4) y
N14A H14A O2F . 0.87(3) 1.95(3) 2.777(3) 158(3) y
N1B H1B O5G 1_645 0.90(3) 1.85(3) 2.742(3) 169(3) y
N11B H11A O3D . 0.99(4) 1.97(4) 2.908(3) 158(3) y
N14B H14B O4H . 0.95(3) 1.82(3) 2.747(3) 165(3) y
O4C H4C O3F 2_567 1.01(3) 1.56(3) 2.563(3) 176(4) y
O5C H5C O2C 2_557 0.99(3) 1.69(4) 2.672(3) 168(4) y
O2D H2D O5D 2_666 1.02(4) 1.53(4) 2.536(3) 167(5) y
O4D H4D O4H . 0.92(4) 1.71(4) 2.625(3) 172(6) y
O2E H2E O3F . 1.00(4) 1.49(4) 2.491(3) 174(5) y
O3E H3E O4E 2_567 0.92(3) 1.69(3) 2.601(3) 169(4) y
O5E H5E O3C 2_567 0.88(3) 1.66(3) 2.544(3) 173(4) y
O4F H4F O4G . 1.04(3) 1.45(3) 2.483(3) 171(3) y
O5F H5F O2C 1_565 0.88(3) 1.74(3) 2.625(3) 177(4) y
O2G H2G O5G 2_676 0.94(3) 1.65(4) 2.582(3) 172(5) y
O3G H3G O3D 2_666 0.90(3) 1.63(3) 2.535(3) 175(4) y
O2H H2H O4E . 0.97(3) 1.56(3) 2.528(3) 173(4) y
O3H H3H O3C . 1.04(3) 1.47(3) 2.506(3) 176(4) y
O5H H5H O2F 2_667 0.93(4) 1.57(4) 2.501(3) 176(6) y

loop_
_geom_torsion_atom_site_label_1
_geom_torsion_atom_site_label_2
_geom_torsion_atom_site_label_3
_geom_torsion_atom_site_label_4
_geom_torsion
C10A N1A C2A C3A -0.6(5)
N1A C2A C3A C4A 2.7(5)
C2A C3A C4A N11A 176.8(3)
C2A C3A C4A C5A -2.5(4)
N11A C4A C5A C10A -178.8(3)
C3A C4A C5A C10A 0.4(4)
N11A C4A C5A C6A 1.5(5)
C3A C4A C5A C6A -179.2(3)
C10A C5A C6A C7A -0.2(4)
C4A C5A C6A C7A 179.4(3)
C5A C6A C7A C8A 0.0(5)
C6A C7A C8A C9A -0.4(5)
C6A C7A C8A Cl1A -179.0(2)
C7A C8A C9A C10A 0.9(5)
Cl1A C8A C9A C10A 179.5(2)
C2A N1A C10A C9A 179.0(3)
C2A N1A C10A C5A -1.5(4)
C8A C9A C10A N1A 178.5(3)
C8A C9A C10A C5A -1.1(4)
C6A C5A C10A N1A -178.8(3)
C4A C5A C10A N1A 1.5(4)
C6A C5A C10A C9A 0.7(4)
C4A C5A C10A C9A -178.9(3)
C3A C4A N11A C12A 8.7(4)
C5A C4A N11A C12A -172.1(3)
C4A N11A C12A C13A -81.8(4)
N11A C12A C13A N14A -91.1(3)
C12A C13A N14A C15A 64.0(3)
C12A C13A N14A C17A -167.8(3)
C13A N14A C15A C16A -177.0(3)
C17A N14A C15A C16A 55.4(4)
C13A N14A C17A C18A -73.7(3)
C15A N14A C17A C18A 54.3(3)
C10B N1B C2B C3B 0.3(5)
N1B C2B C3B C4B 2.1(5)
C2B C3B C4B N11B 176.7(3)
C2B C3B C4B C5B -3.0(4)
N11B C4B C5B C10B -178.0(3)
C3B C4B C5B C10B 1.7(4)
N11B C4B C5B C6B 1.2(5)
C3B C4B C5B C6B -179.1(3)
C10B C5B C6B C7B -0.7(5)
C4B C5B C6B C7B -180.0(3)
C5B C6B C7B C8B 0.2(5)
C6B C7B C8B C9B 0.1(5)
C6B C7B C8B Cl1B -179.6(2)
C7B C8B C9B C10B 0.1(5)
Cl1B C8B C9B C10B 179.9(2)
C2B N1B C10B C5B -1.7(4)
C2B N1B C10B C9B 178.7(3)
C6B C5B C10B N1B -178.7(3)
C4B C5B C10B N1B 0.6(4)
C6B C5B C10B C9B 1.0(4)
C4B C5B C10B C9B -179.7(3)
C8B C9B C10B N1B 179.0(3)
C8B C9B C10B C5B -0.7(4)
C3B C4B N11B C12B 2.4(5)
C5B C4B N11B C12B -177.9(3)
C4B N11B C12B C13B -78.0(4)
N11B C12B C13B N14B -91.1(3)
C12B C13B N14B C15B 62.4(3)
C12B C13B N14B C17B -169.1(3)
C13B N14B C15B C16B -179.0(3)
C17B N14B C15B C16B 53.3(3)
C13B N14B C17B C18B -71.3(3)
C15B N14B C17B C18B 56.6(3)

loop_
_cod_related_entry_id
_cod_related_entry_database
_cod_related_entry_code
1 ChemSpider 30652408
